data_4345166
loop_
_publ_author_name
'Konarev, Dmitri V.'
'Troyanov, Sergey I.'
'Kuzmin, Alexey V.'
'Nakano, Yoshiaki'
'Ishikawa, Manabu'
'Faraonov, Maxim A.'
'Khasanov, Salavat S.'
'Litvinov, Alexey L.'
'Otsuka, Akihiro'
'Yamochi, Hideki'
'Saito, Gunzi'
'Lyubovskaya, Rimma N.'

_publ_section_title
;
 The Salts of Copper Octafluoro- and Hexadecafluorophthalocyanines
 Containing [Cu(II)(F8Pc)(4-)](2-) Dianions and [CuF16Pc](-) Monoanions.
;
_journal_issue 4
_journal_name_full 'Inorganic chemistry'
_journal_page_first 1804
_journal_page_last 1813
_journal_paper_doi 10.1021/acs.inorgchem.6b01932
_journal_volume 56
_journal_year 2017
_chemical_formula_moiety '3(C32 N8 Cu F16), 3(C36 H30 N P2), 2(C7 H5 N)'
_chemical_formula_sum 'C218 H100 Cu3 F48 N29 P6'
_chemical_formula_weight 4413.70
_space_group_crystal_system monoclinic
_space_group_IT_number 14
_space_group_name_Hall '-P 2yn'
_space_group_name_H-M_alt 'P 1 21/n 1'
_symmetry_space_group_name_Hall '-P 2yn'
_symmetry_space_group_name_H-M 'P 1 21/n 1'
_atom_sites_solution_hydrogens geom
_atom_sites_solution_primary direct
_atom_sites_solution_secondary difmap
_audit_creation_method SHELXL-2014/7
_cell_angle_alpha 90
_cell_angle_beta 97.718(5)
_cell_angle_gamma 90
_cell_formula_units_Z 2
_cell_length_a 22.847(1)
_cell_length_b 9.9281(3)
_cell_length_c 40.385(1)
_cell_measurement_reflns_used 80000
_cell_measurement_temperature 100(2)
_cell_measurement_theta_max 33
_cell_measurement_theta_min 4
_cell_volume 9077.4(5)
_computing_cell_refinement XDS
_computing_data_collection XDS
_computing_data_reduction XDS
_computing_structure_refinement 'SHELXL-2014/7 (Sheldrick, 2014)'
_computing_structure_solution SHELXS
_diffrn_ambient_temperature 100(2)
_diffrn_measured_fraction_theta_full 0.979
_diffrn_measured_fraction_theta_max 0.930
_diffrn_measurement_device_type MAR225
_diffrn_measurement_method CCD
_diffrn_radiation_type synchrotron
_diffrn_radiation_wavelength 0.84344
_diffrn_reflns_av_R_equivalents 0.0275
_diffrn_reflns_av_unetI/netI 0.0190
_diffrn_reflns_Laue_measured_fraction_full 0.979
_diffrn_reflns_Laue_measured_fraction_max 0.930
_diffrn_reflns_limit_h_max 29
_diffrn_reflns_limit_h_min -29
_diffrn_reflns_limit_k_max 12
_diffrn_reflns_limit_k_min -12
_diffrn_reflns_limit_l_max 53
_diffrn_reflns_limit_l_min -53
_diffrn_reflns_number 120864
_diffrn_reflns_point_group_measured_fraction_full 0.979
_diffrn_reflns_point_group_measured_fraction_max 0.930
_diffrn_reflns_theta_full 30.100
_diffrn_reflns_theta_max 34.742
_diffrn_reflns_theta_min 2.508
_diffrn_source 'BL 14.1, PSF, BESSY, Berlin, Germany'
_exptl_absorpt_coefficient_mu 0.820
_exptl_absorpt_correction_type none
_exptl_crystal_colour black
_exptl_crystal_density_diffrn 1.615
_exptl_crystal_description needle
_exptl_crystal_F_000 4440
_exptl_crystal_size_max 0.070
_exptl_crystal_size_mid 0.010
_exptl_crystal_size_min 0.010
_refine_diff_density_max 0.581
_refine_diff_density_min -1.080
_refine_diff_density_rms 0.071
_refine_ls_extinction_method none
_refine_ls_goodness_of_fit_ref 1.009
_refine_ls_hydrogen_treatment constr
_refine_ls_matrix_type full
_refine_ls_number_parameters 1430
_refine_ls_number_reflns 21841
_refine_ls_number_restraints 0
_refine_ls_restrained_S_all 1.009
_refine_ls_R_factor_all 0.0451
_refine_ls_R_factor_gt 0.0418
_refine_ls_shift/su_max 0.006
_refine_ls_shift/su_mean 0.000
_refine_ls_structure_factor_coef Fsqd
_refine_ls_weighting_details 'w=1/[\s^2^(Fo^2^)+(0.0500P)^2^+11.0000P] where P=(Fo^2^+2Fc^2^)/3'
_refine_ls_weighting_scheme calc
_refine_ls_wR_factor_gt 0.1009
_refine_ls_wR_factor_ref 0.1029
_reflns_Friedel_coverage 0.000
_reflns_number_gt 20160
_reflns_number_total 21841
_reflns_threshold_expression 'I > 2\s(I)'
_cod_data_source_file ic6b01932_si_003.cif
_cod_data_source_block ppncufpc
_cod_depositor_comments 'Adding full bibliography for 4345165--4345166.cif.'
_cod_database_code 4345166
_shelx_shelxl_version_number 2014/7
_shelx_space_group_comment
;
The symmetry employed for this shelxl refinement is uniquely defined
by the following loop, which should always be used as a source of
symmetry information in preference to the above space-group names.
They are only intended as comments.
;
_shelx_estimated_absorpt_t_min 0.964
_shelx_estimated_absorpt_t_max 0.995

loop_
_space_group_symop_operation_xyz
'x, y, z'
'-x+1/2, y+1/2, -z+1/2'
'-x, -y, -z'
'x-1/2, -y-1/2, z-1/2'

loop_
_atom_site_label
_atom_site_type_symbol
_atom_site_fract_x
_atom_site_fract_y
_atom_site_fract_z
_atom_site_U_iso_or_equiv
_atom_site_adp_type
_atom_site_occupancy
_atom_site_site_symmetry_order
_atom_site_calc_flag
_atom_site_refinement_flags_posn
_atom_site_refinement_flags_adp
_atom_site_refinement_flags_occupancy
_atom_site_disorder_assembly
_atom_site_disorder_group
Cu1 Cu 0.50471(2) 0.66724(2) 0.51697(2) 0.01181(5) Uani 1 1 d . . . . .
Cu2 Cu 0.5000 0.0000 0.5000 0.01199(6) Uani 1 2 d S . P . .
P1 P 1.01434(2) 0.55801(4) 0.69483(2) 0.01367(8) Uani 1 1 d . . . . .
P2 P 0.95848(2) 0.76437(4) 0.73274(2) 0.01345(8) Uani 1 1 d . . . . .
P3 P 0.99541(2) 0.65545(5) 0.49807(2) 0.02453(11) Uani 1 1 d . . . . .
F1 F 0.26596(5) 0.75952(12) 0.43395(3) 0.0245(2) Uani 1 1 d . . . . .
F2 F 0.25287(5) 0.75555(13) 0.36666(3) 0.0293(3) Uani 1 1 d . . . . .
F3 F 0.34557(5) 0.71318(13) 0.33304(3) 0.0266(2) Uani 1 1 d . . . . .
F4 F 0.45494(5) 0.66880(11) 0.36608(2) 0.0218(2) Uani 1 1 d . . . . .
F5 F 0.61347(5) 0.57052(11) 0.39009(2) 0.0200(2) Uani 1 1 d . . . . .
F6 F 0.72943(5) 0.51484(12) 0.39150(3) 0.0264(2) Uani 1 1 d . . . . .
F7 F 0.80167(5) 0.49562(13) 0.44983(3) 0.0301(3) Uani 1 1 d . . . . .
F8 F 0.76174(5) 0.54453(12) 0.50881(3) 0.0260(2) Uani 1 1 d . . . . .
F9 F 0.74306(5) 0.57179(12) 0.59807(3) 0.0256(2) Uani 1 1 d . . . . .
F10 F 0.75888(5) 0.57741(14) 0.66583(3) 0.0325(3) Uani 1 1 d . . . . .
F11 F 0.66777(6) 0.62285(14) 0.70016(3) 0.0330(3) Uani 1 1 d . . . . .
F12 F 0.55768(5) 0.66721(13) 0.66850(3) 0.0279(2) Uani 1 1 d . . . . .
F13 F 0.39800(5) 0.75535(12) 0.64412(3) 0.0249(2) Uani 1 1 d . . . . .
F14 F 0.28625(5) 0.84386(12) 0.64383(3) 0.0280(2) Uani 1 1 d . . . . .
F15 F 0.21411(5) 0.87977(14) 0.58612(3) 0.0310(3) Uani 1 1 d . . . . .
F16 F 0.25255(5) 0.83892(13) 0.52638(3) 0.0269(2) Uani 1 1 d . . . . .
F17 F 0.76020(5) -0.14065(12) 0.52249(3) 0.0252(2) Uani 1 1 d . . . . .
F18 F 0.82182(5) -0.15364(14) 0.58457(3) 0.0333(3) Uani 1 1 d . . . . .
F19 F 0.76956(5) -0.10575(14) 0.63930(3) 0.0313(3) Uani 1 1 d . . . . .
F20 F 0.65374(5) -0.04151(12) 0.63438(3) 0.0237(2) Uani 1 1 d . . . . .
F21 F 0.49954(5) 0.05392(12) 0.64935(3) 0.0236(2) Uani 1 1 d . . . . .
F22 F 0.40094(5) 0.12750(12) 0.67552(3) 0.0249(2) Uani 1 1 d . . . . .
F23 F 0.29833(5) 0.17157(12) 0.63614(3) 0.0264(2) Uani 1 1 d . . . . .
F24 F 0.28972(4) 0.14317(11) 0.56888(3) 0.0209(2) Uani 1 1 d . . . . .
N1 N 0.45249(6) 0.68566(14) 0.47468(3) 0.0135(3) Uani 1 1 d . . . . .
N2 N 0.52169(6) 0.63979(14) 0.43508(3) 0.0140(3) Uani 1 1 d . . . . .
N3 N 0.57067(6) 0.62824(14) 0.49229(3) 0.0142(3) Uani 1 1 d . . . . .
N4 N 0.65015(6) 0.60127(14) 0.53843(3) 0.0158(3) Uani 1 1 d . . . . .
N5 N 0.55704(6) 0.64919(14) 0.55922(3) 0.0146(3) Uani 1 1 d . . . . .
N6 N 0.48775(7) 0.69091(15) 0.59884(3) 0.0171(3) Uani 1 1 d . . . . .
N7 N 0.43868(6) 0.70718(14) 0.54144(3) 0.0146(3) Uani 1 1 d . . . . .
N8 N 0.35985(6) 0.74142(14) 0.49529(4) 0.0159(3) Uani 1 1 d . . . . .
N9 N 0.57484(6) -0.03420(14) 0.52832(3) 0.0141(3) Uani 1 1 d . . . . .
N10 N 0.54497(6) 0.00168(14) 0.58341(4) 0.0161(3) Uani 1 1 d . . . . .
N11 N 0.46170(6) 0.03477(14) 0.53960(3) 0.0144(3) Uani 1 1 d . . . . .
N12 N 0.36132(6) 0.08254(14) 0.51373(4) 0.0154(3) Uani 1 1 d . . . . .
N13 N 0.98792(6) 0.70005(15) 0.70298(3) 0.0174(3) Uani 1 1 d . . . . .
N14 N 1.0033(5) 0.5041(11) 0.50686(13) 0.0358(16) Uani 0.5 1 d . . P A .
N15 N 1.07001(11) 0.0546(3) 0.66088(7) 0.0531(6) Uani 1 1 d . . . . .
C1 C 0.39275(7) 0.71441(16) 0.47140(4) 0.0139(3) Uani 1 1 d . . . . .
C2 C 0.36968(7) 0.71611(16) 0.43610(4) 0.0150(3) Uani 1 1 d . . . . .
C3 C 0.41763(7) 0.69038(16) 0.41850(4) 0.0148(3) Uani 1 1 d . . . . .
C4 C 0.46881(7) 0.67011(16) 0.44331(4) 0.0138(3) Uani 1 1 d . . . . .
C5 C 0.56794(7) 0.62150(16) 0.45815(4) 0.0136(3) Uani 1 1 d . . . . .
C6 C 0.62631(7) 0.58904(16) 0.44976(4) 0.0147(3) Uani 1 1 d . . . . .
C7 C 0.66432(7) 0.58093(16) 0.48012(4) 0.0157(3) Uani 1 1 d . . . . .
C8 C 0.62818(7) 0.60471(16) 0.50645(4) 0.0149(3) Uani 1 1 d . . . . .
C9 C 0.61647(7) 0.62202(16) 0.56230(4) 0.0155(3) Uani 1 1 d . . . . .
C10 C 0.63997(8) 0.61777(17) 0.59752(4) 0.0169(3) Uani 1 1 d . . . . .
C11 C 0.59236(8) 0.64275(17) 0.61534(4) 0.0171(3) Uani 1 1 d . . . . .
C12 C 0.54059(8) 0.66261(16) 0.59064(4) 0.0163(3) Uani 1 1 d . . . . .
C13 C 0.44182(7) 0.71205(17) 0.57573(4) 0.0161(3) Uani 1 1 d . . . . .
C14 C 0.38462(8) 0.75059(17) 0.58422(4) 0.0169(3) Uani 1 1 d . . . . .
C15 C 0.34715(8) 0.77013(17) 0.55392(4) 0.0170(3) Uani 1 1 d . . . . .
C16 C 0.38216(7) 0.73950(16) 0.52742(4) 0.0151(3) Uani 1 1 d . . . . .
C17 C 0.31365(7) 0.73689(18) 0.41857(4) 0.0182(3) Uani 1 1 d . . . . .
C18 C 0.30656(8) 0.73551(18) 0.38415(4) 0.0199(3) Uani 1 1 d . . . . .
C19 C 0.35455(8) 0.71342(18) 0.36669(4) 0.0193(3) Uani 1 1 d . . . . .
C20 C 0.41014(7) 0.69079(17) 0.38378(4) 0.0164(3) Uani 1 1 d . . . . .
C21 C 0.64793(8) 0.56625(17) 0.41966(4) 0.0165(3) Uani 1 1 d . . . . .
C22 C 0.70711(8) 0.53710(18) 0.42029(4) 0.0194(3) Uani 1 1 d . . . . .
C23 C 0.74485(8) 0.52881(19) 0.45049(5) 0.0206(3) Uani 1 1 d . . . . .
C24 C 0.72390(8) 0.55178(18) 0.48043(4) 0.0186(3) Uani 1 1 d . . . . .
C25 C 0.69647(8) 0.59567(18) 0.61423(4) 0.0199(3) Uani 1 1 d . . . . .
C26 C 0.70483(8) 0.5989(2) 0.64878(4) 0.0236(4) Uani 1 1 d . . . . .
C27 C 0.65750(9) 0.6228(2) 0.66642(4) 0.0242(4) Uani 1 1 d . . . . .
C28 C 0.60145(8) 0.64476(19) 0.65022(4) 0.0213(3) Uani 1 1 d . . . . .
C29 C 0.36394(8) 0.77308(18) 0.61470(4) 0.0194(3) Uani 1 1 d . . . . .
C30 C 0.30692(8) 0.81615(19) 0.61473(4) 0.0216(3) Uani 1 1 d . . . . .
C31 C 0.26947(8) 0.83601(19) 0.58471(5) 0.0225(4) Uani 1 1 d . . . . .
C32 C 0.28948(8) 0.81434(18) 0.55438(4) 0.0200(3) Uani 1 1 d . . . . .
C33 C 0.62741(7) -0.06529(16) 0.51738(4) 0.0148(3) Uani 1 1 d . . . . .
C34 C 0.67285(7) -0.07967(17) 0.54598(4) 0.0168(3) Uani 1 1 d . . . . .
C35 C 0.64534(7) -0.05538(16) 0.57457(4) 0.0160(3) Uani 1 1 d . . . . .
C36 C 0.58385(7) -0.02719(16) 0.56291(4) 0.0147(3) Uani 1 1 d . . . . .
C37 C 0.48913(7) 0.03065(16) 0.57226(4) 0.0148(3) Uani 1 1 d . . . . .
C38 C 0.44617(7) 0.06430(16) 0.59431(4) 0.0161(3) Uani 1 1 d . . . . .
C39 C 0.39259(7) 0.08773(16) 0.57380(4) 0.0153(3) Uani 1 1 d . . . . .
C40 C 0.40372(7) 0.06868(16) 0.53951(4) 0.0147(3) Uani 1 1 d . . . . .
C41 C 0.73240(8) -0.11385(18) 0.54899(5) 0.0200(3) Uani 1 1 d . . . . .
C42 C 0.76411(8) -0.1205(2) 0.58054(5) 0.0229(4) Uani 1 1 d . . . . .
C43 C 0.73708(8) -0.09481(19) 0.60907(5) 0.0226(4) Uani 1 1 d . . . . .
C44 C 0.67788(8) -0.06282(18) 0.60626(4) 0.0190(3) Uani 1 1 d . . . . .
C45 C 0.44947(8) 0.07646(17) 0.62879(4) 0.0180(3) Uani 1 1 d . . . . .
C46 C 0.39956(8) 0.11347(18) 0.64225(4) 0.0194(3) Uani 1 1 d . . . . .
C47 C 0.34606(8) 0.13627(18) 0.62182(4) 0.0195(3) Uani 1 1 d . . . . .
C48 C 0.34211(7) 0.12256(17) 0.58755(4) 0.0170(3) Uani 1 1 d . . . . .
C49 C 1.02212(7) 0.43828(17) 0.72856(4) 0.0166(3) Uani 1 1 d . . . . .
C50 C 1.06523(8) 0.46068(18) 0.75606(4) 0.0192(3) Uani 1 1 d . . . . .
H50 H 1.0913 0.5353 0.7562 0.023 Uiso 1 1 calc R U . . .
C51 C 1.06981(8) 0.37364(19) 0.78320(4) 0.0217(3) Uani 1 1 d . . . . .
H51 H 1.0993 0.3882 0.8018 0.026 Uiso 1 1 calc R U . . .
C52 C 1.03142(9) 0.26559(19) 0.78327(4) 0.0238(4) Uani 1 1 d . . . . .
H52 H 1.0344 0.2068 0.8020 0.029 Uiso 1 1 calc R U . . .
C53 C 0.98876(9) 0.2432(2) 0.75609(5) 0.0271(4) Uani 1 1 d . . . . .
H53 H 0.9625 0.1690 0.7563 0.033 Uiso 1 1 calc R U . . .
C54 C 0.98409(8) 0.32836(19) 0.72860(4) 0.0220(4) Uani 1 1 d . . . . .
H54 H 0.9551 0.3119 0.7099 0.026 Uiso 1 1 calc R U . . .
C55 C 0.96874(8) 0.47964(18) 0.66043(4) 0.0178(3) Uani 1 1 d . . . . .
C56 C 0.99187(9) 0.3830(2) 0.64082(5) 0.0306(4) Uani 1 1 d . . . . .
H56 H 1.0327 0.3616 0.6447 0.037 Uiso 1 1 calc R U . . .
C57 C 0.95508(11) 0.3180(3) 0.61562(5) 0.0377(5) Uani 1 1 d . . . . .
H57 H 0.9708 0.2520 0.6022 0.045 Uiso 1 1 calc R U . . .
C58 C 0.89563(11) 0.3493(2) 0.61000(5) 0.0369(5) Uani 1 1 d . . . . .
H58 H 0.8706 0.3051 0.5927 0.044 Uiso 1 1 calc R U . . .
C59 C 0.87251(10) 0.4443(3) 0.62939(6) 0.0393(5) Uani 1 1 d . . . . .
H59 H 0.8315 0.4646 0.6255 0.047 Uiso 1 1 calc R U . . .
C60 C 0.90905(9) 0.5109(2) 0.65474(5) 0.0291(4) Uani 1 1 d . . . . .
H60 H 0.8931 0.5772 0.6680 0.035 Uiso 1 1 calc R U . . .
C61 C 1.08680(7) 0.58049(18) 0.68261(4) 0.0172(3) Uani 1 1 d . . . . .
C62 C 1.12745(8) 0.4750(2) 0.68539(5) 0.0245(4) Uani 1 1 d . . . . .
H62 H 1.1180 0.3918 0.6950 0.029 Uiso 1 1 calc R U . . .
C63 C 1.18185(9) 0.4917(2) 0.67413(6) 0.0319(4) Uani 1 1 d . . . . .
H63 H 1.2096 0.4199 0.6760 0.038 Uiso 1 1 calc R U . . .
C64 C 1.19567(9) 0.6124(2) 0.66018(6) 0.0336(5) Uani 1 1 d . . . . .
H64 H 1.2328 0.6234 0.6524 0.040 Uiso 1 1 calc R U . . .
C65 C 1.15546(10) 0.7180(2) 0.65747(5) 0.0316(4) Uani 1 1 d . . . . .
H65 H 1.1653 0.8011 0.6479 0.038 Uiso 1 1 calc R U . . .
C66 C 1.10075(8) 0.7026(2) 0.66867(5) 0.0228(4) Uani 1 1 d . . . . .
H66 H 1.0732 0.7748 0.6668 0.027 Uiso 1 1 calc R U . . .
C67 C 0.91417(7) 0.90456(18) 0.71585(4) 0.0171(3) Uani 1 1 d . . . . .
C68 C 0.92318(9) 0.9586(2) 0.68528(5) 0.0288(4) Uani 1 1 d . . . . .
H68 H 0.9514 0.9193 0.6729 0.035 Uiso 1 1 calc R U . . .
C69 C 0.89078(11) 1.0705(2) 0.67267(5) 0.0360(5) Uani 1 1 d . . . . .
H69 H 0.8968 1.1067 0.6516 0.043 Uiso 1 1 calc R U . . .
C70 C 0.85033(9) 1.1287(2) 0.69039(5) 0.0299(4) Uani 1 1 d . . . . .
H70 H 0.8284 1.2050 0.6816 0.036 Uiso 1 1 calc R U . . .
C71 C 0.84140(9) 1.0760(2) 0.72119(5) 0.0317(4) Uani 1 1 d . . . . .
H71 H 0.8136 1.1169 0.7336 0.038 Uiso 1 1 calc R U . . .
C72 C 0.87307(9) 0.9635(2) 0.73398(5) 0.0267(4) Uani 1 1 d . . . . .
H72 H 0.8667 0.9271 0.7550 0.032 Uiso 1 1 calc R U . . .
C73 C 0.91059(7) 0.65295(18) 0.75171(4) 0.0171(3) Uani 1 1 d . . . . .
C74 C 0.85373(8) 0.6283(2) 0.73512(5) 0.0257(4) Uani 1 1 d . . . . .
H74 H 0.8399 0.6753 0.7151 0.031 Uiso 1 1 calc R U . . .
C75 C 0.81780(9) 0.5351(2) 0.74802(5) 0.0332(5) Uani 1 1 d . . . . .
H75 H 0.7793 0.5178 0.7367 0.040 Uiso 1 1 calc R U . . .
C76 C 0.83774(9) 0.4667(2) 0.77735(5) 0.0317(4) Uani 1 1 d . . . . .
H76 H 0.8127 0.4035 0.7862 0.038 Uiso 1 1 calc R U . . .
C77 C 0.89400(9) 0.4901(2) 0.79385(5) 0.0254(4) Uani 1 1 d . . . . .
H77 H 0.9075 0.4429 0.8139 0.030 Uiso 1 1 calc R U . . .
C78 C 0.93072(8) 0.58297(19) 0.78101(4) 0.0192(3) Uani 1 1 d . . . . .
H78 H 0.9694 0.5987 0.7922 0.023 Uiso 1 1 calc R U . . .
C79 C 1.01384(7) 0.83046(17) 0.76473(4) 0.0151(3) Uani 1 1 d . . . . .
C80 C 0.99934(7) 0.87589(18) 0.79545(4) 0.0184(3) Uani 1 1 d . . . . .
H80 H 0.9599 0.8684 0.8003 0.022 Uiso 1 1 calc R U . . .
C81 C 1.04276(8) 0.93198(19) 0.81884(4) 0.0205(3) Uani 1 1 d . . . . .
H81 H 1.0329 0.9627 0.8397 0.025 Uiso 1 1 calc R U . . .
C82 C 1.10036(8) 0.94324(19) 0.81182(4) 0.0217(3) Uani 1 1 d . . . . .
H82 H 1.1299 0.9812 0.8279 0.026 Uiso 1 1 calc R U . . .
C83 C 1.11498(8) 0.89889(19) 0.78117(4) 0.0210(3) Uani 1 1 d . . . . .
H83 H 1.1544 0.9069 0.7764 0.025 Uiso 1 1 calc R U . . .
C84 C 1.07179(8) 0.84298(18) 0.75768(4) 0.0185(3) Uani 1 1 d . . . . .
H84 H 1.0817 0.8132 0.7368 0.022 Uiso 1 1 calc R U . . .
C85 C 1.05760(7) 0.73027(17) 0.48240(4) 0.0171(3) Uani 1 1 d . . . . .
C86 C 1.11271(8) 0.66613(19) 0.48747(4) 0.0209(3) Uani 1 1 d . . . . .
H86 H 1.1166 0.5799 0.4977 0.025 Uiso 1 1 calc R U . . .
C87 C 1.16153(8) 0.7295(2) 0.47743(5) 0.0226(4) Uani 1 1 d . . . . .
H87 H 1.1990 0.6863 0.4806 0.027 Uiso 1 1 calc R U . . .
C88 C 1.15560(8) 0.8562(2) 0.46275(5) 0.0242(4) Uani 1 1 d . . . . .
H88 H 1.1893 0.9001 0.4564 0.029 Uiso 1 1 calc R U . . .
C89 C 1.10103(8) 0.91931(19) 0.45732(4) 0.0216(3) Uani 1 1 d . . . . .
H89 H 1.0973 1.0053 0.4470 0.026 Uiso 1 1 calc R U . . .
C90 C 1.05168(8) 0.85606(18) 0.46713(4) 0.0195(3) Uani 1 1 d . . . . .
H90 H 1.0141 0.8987 0.4634 0.023 Uiso 1 1 calc R U . . .
C91 C 0.9971(6) 0.7421(16) 0.5410(4) 0.0128(19) Uani 0.48(3) 1 d . . P A 1
C92 C 0.9539(6) 0.7026(18) 0.5613(5) 0.032(3) Uani 0.48(3) 1 d . . P A 1
H92 H 0.9257 0.6356 0.5535 0.039 Uiso 0.48(3) 1 calc R U P A 1
C93 C 0.9528(4) 0.7614(17) 0.5921(3) 0.029(3) Uani 0.48(3) 1 d . . P A 1
H93 H 0.9240 0.7340 0.6057 0.035 Uiso 0.48(3) 1 calc R U P A 1
C94 C 0.9932(6) 0.8597(16) 0.6033(3) 0.032(2) Uani 0.48(3) 1 d . . P A 1
H94 H 0.9919 0.9008 0.6244 0.039 Uiso 0.48(3) 1 calc R U P A 1
C95 C 1.0357(5) 0.8991(12) 0.5840(3) 0.026(2) Uani 0.48(3) 1 d . . P A 1
H95 H 1.0641 0.9653 0.5920 0.032 Uiso 0.48(3) 1 calc R U P A 1
C96 C 1.0366(8) 0.8405(16) 0.5524(5) 0.019(2) Uani 0.48(3) 1 d . . P A 1
H96 H 1.0649 0.8697 0.5387 0.023 Uiso 0.48(3) 1 calc R U P A 1
C91A C 0.9884(8) 0.7140(18) 0.5362(4) 0.022(2) Uani 0.52(3) 1 d . . P A 2
C92A C 0.9467(8) 0.6665(16) 0.5553(4) 0.035(2) Uani 0.52(3) 1 d . . P A 2
H92A H 0.9190 0.6006 0.5462 0.042 Uiso 0.52(3) 1 calc R U P A 2
C93A C 0.9445(8) 0.712(2) 0.5870(4) 0.050(3) Uani 0.52(3) 1 d . . P A 2
H93A H 0.9150 0.6798 0.5993 0.060 Uiso 0.52(3) 1 calc R U P A 2
C94A C 0.9846(9) 0.805(3) 0.6010(3) 0.058(4) Uani 0.52(3) 1 d . . P A 2
H94A H 0.9831 0.8358 0.6231 0.070 Uiso 0.52(3) 1 calc R U P A 2
C95A C 1.0276(7) 0.854(3) 0.5830(3) 0.061(4) Uani 0.52(3) 1 d . . P A 2
H95A H 1.0553 0.9194 0.5926 0.073 Uiso 0.52(3) 1 calc R U P A 2
C96A C 1.0296(9) 0.807(2) 0.5509(5) 0.040(4) Uani 0.52(3) 1 d . . P A 2
H96A H 1.0596 0.8394 0.5387 0.048 Uiso 0.52(3) 1 calc R U P A 2
C97 C 0.93175(8) 0.7089(2) 0.47007(5) 0.0249(4) Uani 1 1 d . . . . .
C98 C 0.92452(10) 0.6543(3) 0.43796(6) 0.0364(5) Uani 1 1 d . . . . .
H98 H 0.9507 0.5865 0.4322 0.044 Uiso 1 1 calc R U . . .
C99 C 0.87912(10) 0.6991(3) 0.41451(6) 0.0457(6) Uani 1 1 d . . . . .
H99 H 0.8744 0.6628 0.3925 0.055 Uiso 1 1 calc R U . . .
C100 C 0.84051(10) 0.7965(3) 0.42293(6) 0.0453(6) Uani 1 1 d . . . . .
H100 H 0.8096 0.8276 0.4066 0.054 Uiso 1 1 calc R U . . .
C101 C 0.84670(10) 0.8490(3) 0.45499(6) 0.0417(6) Uani 1 1 d . . . . .
H101 H 0.8195 0.9145 0.4608 0.050 Uiso 1 1 calc R U . . .
C102 C 0.89244(9) 0.8061(2) 0.47861(5) 0.0320(4) Uani 1 1 d . . . . .
H102 H 0.8970 0.8428 0.5005 0.038 Uiso 1 1 calc R U . . .
C103 C 1.16310(10) 0.1098(2) 0.70257(6) 0.0325(4) Uani 1 1 d . . . . .
C104 C 1.15709(11) 0.1615(2) 0.73412(6) 0.0372(5) Uani 1 1 d . . . . .
H104 H 1.1190 0.1747 0.7405 0.045 Uiso 1 1 calc R U . . .
C105 C 1.20707(12) 0.1931(3) 0.75598(6) 0.0451(6) Uani 1 1 d . . . . .
H105 H 1.2033 0.2284 0.7775 0.054 Uiso 1 1 calc R U . . .
C106 C 1.26265(12) 0.1732(3) 0.74665(7) 0.0492(7) Uani 1 1 d . . . . .
H106 H 1.2969 0.1936 0.7619 0.059 Uiso 1 1 calc R U . . .
C107 C 1.26838(12) 0.1238(3) 0.71518(7) 0.0511(7) Uani 1 1 d . . . . .
H107 H 1.3066 0.1122 0.7088 0.061 Uiso 1 1 calc R U . . .
C108 C 1.21928(11) 0.0915(3) 0.69319(7) 0.0415(5) Uani 1 1 d . . . . .
H108 H 1.2234 0.0568 0.6717 0.050 Uiso 1 1 calc R U . . .
C109 C 1.11110(11) 0.0787(2) 0.67926(7) 0.0378(5) Uani 1 1 d . . . . .

loop_
_atom_site_aniso_label
_atom_site_aniso_U_11
_atom_site_aniso_U_22
_atom_site_aniso_U_33
_atom_site_aniso_U_23
_atom_site_aniso_U_13
_atom_site_aniso_U_12
Cu1 0.01537(10) 0.00952(10) 0.01012(9) 0.00050(6) 0.00021(7) -0.00205(7)
Cu2 0.01335(13) 0.00943(13) 0.01314(12) -0.00013(9) 0.00156(9) -0.00170(9)
P1 0.01536(18) 0.0166(2) 0.00933(16) -0.00006(14) 0.00270(13) -0.00100(14)
P2 0.01423(18) 0.0172(2) 0.00906(16) 0.00050(14) 0.00211(13) 0.00003(14)
P3 0.0186(2) 0.0144(2) 0.0429(3) 0.00728(19) 0.01276(19) 0.00205(16)
F1 0.0164(5) 0.0330(6) 0.0238(5) -0.0007(4) 0.0020(4) 0.0023(4)
F2 0.0212(5) 0.0396(7) 0.0241(5) 0.0035(5) -0.0078(4) 0.0010(5)
F3 0.0297(6) 0.0345(7) 0.0140(5) 0.0043(4) -0.0032(4) -0.0032(5)
F4 0.0217(5) 0.0290(6) 0.0151(4) 0.0021(4) 0.0041(4) -0.0020(4)
F5 0.0233(5) 0.0218(5) 0.0145(4) 0.0002(4) 0.0016(4) -0.0019(4)
F6 0.0272(6) 0.0310(6) 0.0229(5) -0.0027(4) 0.0107(4) 0.0026(5)
F7 0.0193(5) 0.0386(7) 0.0328(6) 0.0010(5) 0.0053(4) 0.0087(5)
F8 0.0212(5) 0.0311(6) 0.0240(5) 0.0017(4) -0.0029(4) 0.0065(4)
F9 0.0222(5) 0.0314(6) 0.0216(5) 0.0039(4) -0.0029(4) 0.0031(4)
F10 0.0299(6) 0.0422(7) 0.0215(5) 0.0030(5) -0.0109(4) 0.0019(5)
F11 0.0407(7) 0.0433(7) 0.0124(5) 0.0006(5) -0.0056(4) -0.0012(6)
F12 0.0325(6) 0.0362(7) 0.0153(5) -0.0018(4) 0.0042(4) -0.0022(5)
F13 0.0323(6) 0.0290(6) 0.0133(5) -0.0014(4) 0.0033(4) -0.0004(5)
F14 0.0316(6) 0.0312(7) 0.0240(5) -0.0036(5) 0.0137(5) -0.0030(5)
F15 0.0214(5) 0.0408(7) 0.0326(6) -0.0033(5) 0.0101(5) 0.0015(5)
F16 0.0188(5) 0.0381(7) 0.0228(5) -0.0033(5) -0.0008(4) 0.0001(4)
F17 0.0181(5) 0.0305(6) 0.0276(5) 0.0004(5) 0.0044(4) 0.0010(4)
F18 0.0149(5) 0.0455(8) 0.0380(7) 0.0081(6) -0.0019(4) 0.0025(5)
F19 0.0238(6) 0.0412(7) 0.0259(6) 0.0071(5) -0.0077(4) -0.0030(5)
F20 0.0258(5) 0.0275(6) 0.0172(5) 0.0012(4) 0.0008(4) -0.0016(4)
F21 0.0242(5) 0.0289(6) 0.0166(5) -0.0009(4) -0.0011(4) 0.0002(4)
F22 0.0346(6) 0.0255(6) 0.0159(5) -0.0015(4) 0.0077(4) -0.0004(5)
F23 0.0270(6) 0.0309(6) 0.0237(5) 0.0003(4) 0.0123(4) 0.0032(4)
F24 0.0174(5) 0.0224(5) 0.0234(5) 0.0015(4) 0.0048(4) 0.0010(4)
N1 0.0164(6) 0.0107(6) 0.0131(6) 0.0000(5) 0.0010(5) -0.0028(5)
N2 0.0188(6) 0.0091(6) 0.0140(6) 0.0003(5) 0.0024(5) -0.0036(5)
N3 0.0177(6) 0.0116(7) 0.0128(6) 0.0008(5) 0.0007(5) -0.0006(5)
N4 0.0195(7) 0.0111(7) 0.0159(6) 0.0020(5) -0.0005(5) -0.0001(5)
N5 0.0187(7) 0.0110(7) 0.0136(6) -0.0004(5) -0.0003(5) -0.0024(5)
N6 0.0241(7) 0.0130(7) 0.0142(6) -0.0007(5) 0.0019(5) -0.0041(5)
N7 0.0190(7) 0.0108(7) 0.0140(6) -0.0005(5) 0.0023(5) -0.0036(5)
N8 0.0182(6) 0.0110(7) 0.0184(6) -0.0003(5) 0.0015(5) -0.0039(5)
N9 0.0154(6) 0.0111(7) 0.0157(6) 0.0001(5) 0.0015(5) -0.0019(5)
N10 0.0195(7) 0.0105(7) 0.0179(6) 0.0001(5) 0.0012(5) -0.0032(5)
N11 0.0169(6) 0.0106(7) 0.0159(6) 0.0001(5) 0.0029(5) -0.0023(5)
N12 0.0173(6) 0.0105(7) 0.0187(6) 0.0001(5) 0.0031(5) -0.0025(5)
N13 0.0221(7) 0.0184(7) 0.0127(6) 0.0007(5) 0.0059(5) 0.0011(5)
N14 0.035(3) 0.020(2) 0.055(5) 0.005(4) 0.014(4) -0.0019(17)
N15 0.0439(13) 0.0461(14) 0.0693(16) -0.0031(12) 0.0074(12) 0.0003(10)
C1 0.0160(7) 0.0088(7) 0.0162(7) 0.0003(5) -0.0004(5) -0.0040(5)
C2 0.0177(7) 0.0097(8) 0.0168(7) 0.0009(5) -0.0002(6) -0.0032(6)
C3 0.0187(7) 0.0083(7) 0.0167(7) 0.0014(5) 0.0000(6) -0.0035(6)
C4 0.0185(7) 0.0094(8) 0.0128(7) 0.0008(5) -0.0007(5) -0.0038(5)
C5 0.0198(7) 0.0074(7) 0.0139(7) 0.0008(5) 0.0031(6) -0.0026(5)
C6 0.0182(7) 0.0095(7) 0.0164(7) 0.0015(5) 0.0025(6) -0.0015(5)
C7 0.0203(8) 0.0097(8) 0.0169(7) 0.0019(6) 0.0020(6) 0.0003(6)
C8 0.0184(7) 0.0076(7) 0.0183(7) 0.0006(5) 0.0007(6) -0.0007(5)
C9 0.0201(8) 0.0089(7) 0.0163(7) 0.0015(5) -0.0020(6) -0.0021(6)
C10 0.0251(8) 0.0107(8) 0.0136(7) 0.0014(5) -0.0019(6) -0.0024(6)
C11 0.0249(8) 0.0107(8) 0.0147(7) 0.0005(6) -0.0009(6) -0.0035(6)
C12 0.0254(8) 0.0112(8) 0.0116(7) -0.0001(5) -0.0002(6) -0.0049(6)
C13 0.0225(8) 0.0109(8) 0.0155(7) -0.0007(6) 0.0045(6) -0.0038(6)
C14 0.0217(8) 0.0111(8) 0.0181(7) -0.0009(6) 0.0030(6) -0.0052(6)
C15 0.0209(8) 0.0117(8) 0.0186(7) -0.0015(6) 0.0038(6) -0.0055(6)
C16 0.0175(7) 0.0100(8) 0.0180(7) -0.0005(6) 0.0029(6) -0.0045(6)
C17 0.0177(8) 0.0148(8) 0.0217(8) 0.0009(6) 0.0011(6) -0.0024(6)
C18 0.0185(8) 0.0170(9) 0.0220(8) 0.0034(6) -0.0049(6) -0.0022(6)
C19 0.0240(8) 0.0184(9) 0.0142(7) 0.0031(6) -0.0022(6) -0.0035(6)
C20 0.0198(8) 0.0125(8) 0.0170(7) 0.0018(6) 0.0032(6) -0.0035(6)
C21 0.0213(8) 0.0110(8) 0.0168(7) 0.0012(6) 0.0015(6) -0.0012(6)
C22 0.0244(8) 0.0154(8) 0.0198(8) -0.0001(6) 0.0075(6) -0.0004(6)
C23 0.0157(8) 0.0180(9) 0.0285(9) 0.0013(7) 0.0044(6) 0.0031(6)
C24 0.0191(8) 0.0145(8) 0.0213(8) 0.0013(6) -0.0010(6) 0.0014(6)
C25 0.0245(8) 0.0153(8) 0.0186(8) 0.0029(6) -0.0019(6) -0.0015(6)
C26 0.0274(9) 0.0212(9) 0.0192(8) 0.0028(7) -0.0079(7) -0.0018(7)
C27 0.0371(10) 0.0212(9) 0.0119(7) 0.0014(6) -0.0049(7) -0.0042(7)
C28 0.0300(9) 0.0179(9) 0.0155(7) -0.0002(6) 0.0016(6) -0.0035(7)
C29 0.0260(8) 0.0137(8) 0.0185(8) -0.0010(6) 0.0038(6) -0.0062(6)
C30 0.0288(9) 0.0175(9) 0.0202(8) -0.0026(6) 0.0099(7) -0.0068(7)
C31 0.0204(8) 0.0203(9) 0.0281(9) -0.0019(7) 0.0079(7) -0.0039(6)
C32 0.0203(8) 0.0187(9) 0.0208(8) -0.0028(6) 0.0021(6) -0.0059(6)
C33 0.0147(7) 0.0084(7) 0.0210(8) 0.0009(6) 0.0014(6) -0.0022(5)
C34 0.0171(8) 0.0118(8) 0.0211(8) 0.0007(6) 0.0012(6) -0.0023(6)
C35 0.0171(7) 0.0102(8) 0.0198(8) 0.0010(6) -0.0002(6) -0.0030(6)
C36 0.0179(7) 0.0083(7) 0.0172(7) 0.0005(5) -0.0004(6) -0.0028(5)
C37 0.0193(8) 0.0096(7) 0.0158(7) 0.0001(5) 0.0033(6) -0.0035(6)
C38 0.0196(8) 0.0098(8) 0.0193(8) 0.0009(6) 0.0038(6) -0.0033(6)
C39 0.0192(8) 0.0093(7) 0.0178(7) 0.0004(6) 0.0042(6) -0.0040(6)
C40 0.0169(7) 0.0090(7) 0.0189(7) 0.0004(5) 0.0054(6) -0.0038(5)
C41 0.0182(8) 0.0166(9) 0.0256(8) 0.0019(6) 0.0037(6) -0.0023(6)
C42 0.0140(8) 0.0224(9) 0.0311(9) 0.0050(7) -0.0012(6) -0.0015(6)
C43 0.0218(8) 0.0203(9) 0.0232(8) 0.0047(7) -0.0060(7) -0.0042(7)
C44 0.0221(8) 0.0146(8) 0.0200(8) 0.0022(6) 0.0015(6) -0.0031(6)
C45 0.0228(8) 0.0132(8) 0.0178(7) 0.0009(6) 0.0014(6) -0.0038(6)
C46 0.0302(9) 0.0135(8) 0.0155(7) 0.0000(6) 0.0063(6) -0.0034(6)
C47 0.0231(8) 0.0136(8) 0.0235(8) 0.0002(6) 0.0099(7) -0.0022(6)
C48 0.0188(8) 0.0115(8) 0.0210(8) 0.0008(6) 0.0036(6) -0.0020(6)
C49 0.0204(8) 0.0171(8) 0.0130(7) 0.0006(6) 0.0046(6) -0.0011(6)
C50 0.0230(8) 0.0181(9) 0.0161(7) 0.0007(6) 0.0005(6) -0.0031(6)
C51 0.0296(9) 0.0206(9) 0.0140(7) 0.0007(6) -0.0008(6) 0.0010(7)
C52 0.0329(10) 0.0205(9) 0.0188(8) 0.0050(7) 0.0068(7) 0.0022(7)
C53 0.0336(10) 0.0216(10) 0.0268(9) 0.0044(7) 0.0061(8) -0.0089(8)
C54 0.0231(8) 0.0238(10) 0.0188(8) 0.0009(7) 0.0009(6) -0.0050(7)
C55 0.0218(8) 0.0208(9) 0.0107(7) -0.0006(6) 0.0013(6) -0.0039(6)
C56 0.0285(10) 0.0400(12) 0.0242(9) -0.0122(8) 0.0076(7) -0.0054(8)
C57 0.0495(13) 0.0432(13) 0.0220(9) -0.0158(9) 0.0104(9) -0.0135(10)
C58 0.0513(13) 0.0381(13) 0.0173(8) -0.0014(8) -0.0098(8) -0.0145(10)
C59 0.0319(11) 0.0416(14) 0.0384(12) -0.0029(10) -0.0176(9) -0.0008(9)
C60 0.0264(9) 0.0304(11) 0.0276(9) -0.0055(8) -0.0068(7) 0.0033(8)
C61 0.0169(7) 0.0219(9) 0.0134(7) -0.0018(6) 0.0046(6) -0.0024(6)
C62 0.0239(9) 0.0222(10) 0.0289(9) 0.0007(7) 0.0089(7) 0.0012(7)
C63 0.0259(10) 0.0289(11) 0.0436(12) -0.0065(9) 0.0148(9) 0.0041(8)
C64 0.0287(10) 0.0351(12) 0.0417(11) -0.0089(9) 0.0221(9) -0.0054(8)
C65 0.0366(11) 0.0268(11) 0.0359(11) 0.0003(8) 0.0209(9) -0.0067(8)
C66 0.0252(9) 0.0226(9) 0.0221(8) 0.0012(7) 0.0090(7) -0.0010(7)
C67 0.0180(7) 0.0176(8) 0.0147(7) 0.0006(6) -0.0019(6) 0.0003(6)
C68 0.0329(10) 0.0337(11) 0.0211(9) 0.0082(8) 0.0079(7) 0.0070(8)
C69 0.0422(12) 0.0381(13) 0.0272(10) 0.0151(9) 0.0032(9) 0.0049(10)
C70 0.0288(10) 0.0233(10) 0.0333(10) 0.0032(8) -0.0117(8) 0.0038(8)
C71 0.0305(10) 0.0345(12) 0.0284(10) -0.0026(8) -0.0022(8) 0.0141(8)
C72 0.0281(9) 0.0333(11) 0.0185(8) 0.0017(7) 0.0024(7) 0.0095(8)
C73 0.0173(7) 0.0209(9) 0.0136(7) -0.0001(6) 0.0042(6) -0.0023(6)
C74 0.0210(9) 0.0353(11) 0.0200(8) 0.0051(7) 0.0000(7) -0.0054(7)
C75 0.0224(9) 0.0452(13) 0.0310(10) 0.0058(9) 0.0000(8) -0.0112(9)
C76 0.0292(10) 0.0347(12) 0.0326(10) 0.0077(9) 0.0089(8) -0.0107(8)
C77 0.0282(9) 0.0272(10) 0.0217(8) 0.0071(7) 0.0071(7) -0.0013(7)
C78 0.0188(8) 0.0240(9) 0.0152(7) 0.0023(6) 0.0038(6) 0.0011(6)
C79 0.0156(7) 0.0166(8) 0.0125(7) 0.0016(6) -0.0002(5) -0.0002(6)
C80 0.0173(7) 0.0225(9) 0.0152(7) 0.0003(6) 0.0019(6) 0.0023(6)
C81 0.0248(9) 0.0228(9) 0.0133(7) -0.0003(6) 0.0003(6) 0.0013(7)
C82 0.0238(9) 0.0202(9) 0.0194(8) 0.0015(6) -0.0029(6) -0.0029(7)
C83 0.0178(8) 0.0223(9) 0.0231(8) 0.0026(7) 0.0032(6) -0.0027(6)
C84 0.0192(8) 0.0211(9) 0.0157(7) 0.0008(6) 0.0038(6) -0.0002(6)
C85 0.0155(7) 0.0159(8) 0.0203(8) -0.0012(6) 0.0041(6) -0.0027(6)
C86 0.0201(8) 0.0189(9) 0.0235(8) 0.0006(6) 0.0023(6) 0.0006(6)
C87 0.0151(8) 0.0258(10) 0.0265(9) -0.0048(7) 0.0014(6) -0.0018(6)
C88 0.0227(9) 0.0241(10) 0.0269(9) -0.0055(7) 0.0074(7) -0.0096(7)
C89 0.0281(9) 0.0171(9) 0.0206(8) -0.0007(6) 0.0068(7) -0.0044(7)
C90 0.0211(8) 0.0180(9) 0.0193(8) -0.0012(6) 0.0026(6) -0.0004(6)
C91 0.010(4) 0.014(5) 0.013(4) 0.003(3) -0.003(3) -0.003(3)
C92 0.026(3) 0.021(6) 0.052(6) 0.015(4) 0.011(3) 0.004(3)
C93 0.026(3) 0.037(7) 0.026(4) 0.017(4) 0.009(3) 0.018(4)
C94 0.032(3) 0.049(6) 0.016(3) 0.004(3) 0.004(2) 0.020(4)
C95 0.030(3) 0.037(5) 0.011(3) -0.004(3) -0.002(2) 0.006(3)
C96 0.017(3) 0.023(5) 0.017(3) 0.004(3) -0.002(2) -0.002(3)
C91A 0.022(5) 0.021(6) 0.022(4) 0.005(3) -0.002(3) 0.002(3)
C92A 0.046(6) 0.024(6) 0.041(5) 0.018(4) 0.028(4) 0.017(4)
C93A 0.073(6) 0.046(7) 0.039(5) 0.025(4) 0.037(4) 0.036(5)
C94A 0.075(8) 0.085(10) 0.014(3) 0.004(5) 0.005(4) 0.050(9)
C95A 0.055(5) 0.086(11) 0.035(4) -0.029(6) -0.015(3) 0.017(6)
C96A 0.039(7) 0.058(10) 0.022(3) -0.008(6) 0.005(4) 0.012(6)
C97 0.0148(8) 0.0232(10) 0.0380(10) -0.0050(8) 0.0079(7) -0.0036(7)
C98 0.0253(10) 0.0437(13) 0.0440(12) -0.0165(10) 0.0183(9) -0.0042(9)
C99 0.0261(10) 0.0788(19) 0.0343(11) -0.0220(12) 0.0119(9) -0.0098(11)
C100 0.0194(10) 0.083(2) 0.0328(11) -0.0073(12) 0.0016(8) -0.0009(11)
C101 0.0253(10) 0.0620(17) 0.0369(12) -0.0096(11) 0.0006(9) 0.0154(10)
C102 0.0260(10) 0.0364(12) 0.0324(10) -0.0113(9) -0.0001(8) 0.0073(8)
C103 0.0340(11) 0.0233(11) 0.0432(12) 0.0081(8) 0.0159(9) 0.0026(8)
C104 0.0399(12) 0.0303(12) 0.0452(12) 0.0096(9) 0.0200(10) 0.0072(9)
C105 0.0546(15) 0.0466(15) 0.0370(12) 0.0085(11) 0.0169(11) 0.0044(12)
C106 0.0407(14) 0.0631(19) 0.0446(14) 0.0116(13) 0.0082(11) -0.0061(12)
C107 0.0330(12) 0.0688(19) 0.0552(16) 0.0092(14) 0.0192(11) 0.0011(12)
C108 0.0394(12) 0.0439(14) 0.0454(13) 0.0026(11) 0.0210(10) 0.0028(10)
C109 0.0381(12) 0.0243(11) 0.0537(14) 0.0009(10) 0.0159(11) 0.0033(9)

loop_
_atom_type_symbol
_atom_type_description
_atom_type_scat_dispersion_real
_atom_type_scat_dispersion_imag
_atom_type_scat_source
Cu Cu 0.1440 1.7350 'International Tables Vol C Tables 4.2.6.8 and 6.1.1.4'
P P 0.1023 0.0942 'International Tables Vol C Tables 4.2.6.8 and 6.1.1.4'
F F 0.0171 0.0103 'International Tables Vol C Tables 4.2.6.8 and 6.1.1.4'
N N 0.0061 0.0033 'International Tables Vol C Tables 4.2.6.8 and 6.1.1.4'
C C 0.0033 0.0016 'International Tables Vol C Tables 4.2.6.8 and 6.1.1.4'
H H 0.0000 0.0000 'International Tables Vol C Tables 4.2.6.8 and 6.1.1.4'

loop_
_geom_angle_atom_site_label_1
_geom_angle_atom_site_label_2
_geom_angle_atom_site_label_3
_geom_angle
_geom_angle_site_symmetry_1
_geom_angle_site_symmetry_3
N7 Cu1 N3 179.64(6) . .
N7 Cu1 N1 90.05(6) . .
N3 Cu1 N1 89.72(6) . .
N7 Cu1 N5 90.01(6) . .
N3 Cu1 N5 90.22(6) . .
N1 Cu1 N5 179.86(7) . .
N11 Cu2 N11 180.00(4) . 3_656
N11 Cu2 N9 89.75(6) . 3_656
N11 Cu2 N9 90.25(6) 3_656 3_656
N11 Cu2 N9 90.25(6) . .
N11 Cu2 N9 89.75(6) 3_656 .
N9 Cu2 N9 180.0 3_656 .
N13 P1 C55 110.37(8) . .
N13 P1 C49 115.60(8) . .
C55 P1 C49 106.70(8) . .
N13 P1 C61 109.61(8) . .
C55 P1 C61 107.45(8) . .
C49 P1 C61 106.74(8) . .
N13 P2 C73 114.77(8) . .
N13 P2 C67 107.35(8) . .
C73 P2 C67 107.08(8) . .
N13 P2 C79 111.12(8) . .
C73 P2 C79 109.05(8) . .
C67 P2 C79 107.11(8) . .
N14 P3 N14 20.4(4) . 3_766
N14 P3 C91A 98.6(6) . .
N14 P3 C91A 117.7(7) 3_766 .
N14 P3 C85 114.1(4) . .
N14 P3 C85 109.8(4) 3_766 .
C91A P3 C85 111.1(6) . .
N14 P3 C97 119.3(3) . .
N14 P3 C97 103.9(3) 3_766 .
C91A P3 C97 107.9(6) . .
C85 P3 C97 105.57(9) . .
N14 P3 C91 103.8(5) . .
N14 P3 C91 123.7(5) 3_766 .
C85 P3 C91 102.2(4) . .
C97 P3 C91 110.5(5) . .
C4 N1 C1 108.70(13) . .
C4 N1 Cu1 125.75(11) . .
C1 N1 Cu1 125.55(11) . .
C5 N2 C4 121.42(14) . .
C5 N3 C8 108.65(13) . .
C5 N3 Cu1 125.99(11) . .
C8 N3 Cu1 125.36(11) . .
C8 N4 C9 121.62(15) . .
C9 N5 C12 108.93(14) . .
C9 N5 Cu1 125.31(11) . .
C12 N5 Cu1 125.76(12) . .
C12 N6 C13 121.35(14) . .
C16 N7 C13 108.94(14) . .
C16 N7 Cu1 125.81(11) . .
C13 N7 Cu1 125.21(12) . .
C1 N8 C16 121.76(15) . .
C33 N9 C36 108.57(13) . .
C33 N9 Cu2 125.90(11) . .
C36 N9 Cu2 125.51(11) . .
C36 N10 C37 122.01(14) . .
C40 N11 C37 108.96(13) . .
C40 N11 Cu2 125.58(11) . .
C37 N11 Cu2 125.46(11) . .
C33 N12 C40 120.94(14) 3_656 .
P1 N13 P2 136.60(10) . .
N14 N14 P3 85(2) 3_766 .
N14 N14 P3 75(2) 3_766 3_766
P3 N14 P3 159.6(4) . 3_766
N8 C1 N1 128.29(14) . .
N8 C1 C2 123.01(15) . .
N1 C1 C2 108.66(14) . .
C17 C2 C3 119.68(15) . .
C17 C2 C1 133.51(16) . .
C3 C2 C1 106.81(14) . .
C20 C3 C2 120.70(15) . .
C20 C3 C4 132.63(16) . .
C2 C3 C4 106.66(14) . .
N2 C4 N1 128.51(14) . .
N2 C4 C3 122.33(14) . .
N1 C4 C3 109.15(14) . .
N2 C5 N3 128.60(15) . .
N2 C5 C6 122.43(14) . .
N3 C5 C6 108.97(14) . .
C21 C6 C7 120.16(15) . .
C21 C6 C5 133.13(15) . .
C7 C6 C5 106.72(14) . .
C24 C7 C6 120.61(15) . .
C24 C7 C8 132.88(15) . .
C6 C7 C8 106.50(14) . .
N4 C8 N3 128.65(15) . .
N4 C8 C7 122.22(15) . .
N3 C8 C7 109.13(14) . .
N4 C9 N5 128.82(15) . .
N4 C9 C10 122.18(15) . .
N5 C9 C10 109.00(14) . .
C25 C10 C11 120.74(15) . .
C25 C10 C9 132.58(16) . .
C11 C10 C9 106.68(15) . .
C28 C11 C10 119.94(16) . .
C28 C11 C12 133.41(17) . .
C10 C11 C12 106.66(14) . .
N6 C12 N5 128.44(15) . .
N6 C12 C11 122.81(15) . .
N5 C12 C11 108.74(15) . .
N6 C13 N7 129.20(15) . .
N6 C13 C14 122.04(15) . .
N7 C13 C14 108.72(14) . .
C29 C14 C15 120.40(16) . .
C29 C14 C13 132.52(16) . .
C15 C14 C13 107.04(14) . .
C32 C15 C14 119.85(16) . .
C32 C15 C16 133.82(16) . .
C14 C15 C16 106.31(15) . .
N8 C16 N7 128.35(15) . .
N8 C16 C15 122.68(15) . .
N7 C16 C15 108.95(14) . .
F1 C17 C18 118.39(15) . .
F1 C17 C2 122.48(15) . .
C18 C17 C2 119.13(16) . .
F2 C18 C17 120.23(16) . .
F2 C18 C19 118.67(15) . .
C17 C18 C19 121.10(16) . .
F3 C19 C20 120.63(16) . .
F3 C19 C18 119.05(15) . .
C20 C19 C18 120.31(15) . .
F4 C20 C19 118.45(15) . .
F4 C20 C3 122.51(15) . .
C19 C20 C3 119.04(16) . .
F5 C21 C22 118.70(15) . .
F5 C21 C6 122.59(15) . .
C22 C21 C6 118.70(15) . .
F6 C22 C21 120.09(16) . .
F6 C22 C23 118.81(16) . .
C21 C22 C23 121.09(16) . .
F7 C23 C24 120.57(16) . .
F7 C23 C22 118.79(16) . .
C24 C23 C22 120.63(16) . .
F8 C24 C23 118.74(15) . .
F8 C24 C7 122.46(16) . .
C23 C24 C7 118.79(16) . .
F9 C25 C26 118.91(16) . .
F9 C25 C10 122.46(15) . .
C26 C25 C10 118.62(17) . .
F10 C26 C25 120.33(18) . .
F10 C26 C27 119.09(16) . .
C25 C26 C27 120.57(17) . .
F11 C27 C28 120.29(18) . .
F11 C27 C26 118.32(17) . .
C28 C27 C26 121.38(16) . .
F12 C28 C27 118.73(15) . .
F12 C28 C11 122.52(17) . .
C27 C28 C11 118.74(17) . .
F13 C29 C30 118.57(16) . .
F13 C29 C14 122.39(16) . .
C30 C29 C14 119.03(16) . .
F14 C30 C29 120.45(17) . .
F14 C30 C31 118.66(17) . .
C29 C30 C31 120.87(16) . .
F15 C31 C32 120.86(17) . .
F15 C31 C30 118.50(16) . .
C32 C31 C30 120.62(17) . .
F16 C32 C31 118.34(16) . .
F16 C32 C15 122.44(15) . .
C31 C32 C15 119.21(17) . .
N12 C33 N9 128.65(15) 3_656 .
N12 C33 C34 122.09(15) 3_656 .
N9 C33 C34 109.25(14) . .
C41 C34 C35 120.59(16) . .
C41 C34 C33 132.81(16) . .
C35 C34 C33 106.57(14) . .
C44 C35 C34 120.17(16) . .
C44 C35 C36 133.16(16) . .
C34 C35 C36 106.66(14) . .
N10 C36 N9 128.28(15) . .
N10 C36 C35 122.77(15) . .
N9 C36 C35 108.94(14) . .
N10 C37 N11 128.48(15) . .
N10 C37 C38 122.75(15) . .
N11 C37 C38 108.77(14) . .
C45 C38 C39 120.21(16) . .
C45 C38 C37 133.26(16) . .
C39 C38 C37 106.53(14) . .
C48 C39 C38 120.72(15) . .
C48 C39 C40 132.38(16) . .
C38 C39 C40 106.90(14) . .
N12 C40 N11 129.15(15) . .
N12 C40 C39 122.00(15) . .
N11 C40 C39 108.85(14) . .
F17 C41 C42 118.73(16) . .
F17 C41 C34 122.70(16) . .
C42 C41 C34 118.57(17) . .
F18 C42 C41 120.47(17) . .
F18 C42 C43 118.50(16) . .
C41 C42 C43 121.03(16) . .
F19 C43 C44 120.57(17) . .
F19 C43 C42 118.75(16) . .
C44 C43 C42 120.65(16) . .
F20 C44 C43 118.41(16) . .
F20 C44 C35 122.61(16) . .
C43 C44 C35 118.97(16) . .
F21 C45 C46 118.91(15) . .
F21 C45 C38 122.27(16) . .
C46 C45 C38 118.83(16) . .
F22 C46 C45 120.76(16) . .
F22 C46 C47 118.24(16) . .
C45 C46 C47 120.99(16) . .
F23 C47 C48 120.51(16) . .
F23 C47 C46 118.88(15) . .
C48 C47 C46 120.61(16) . .
F24 C48 C47 118.76(15) . .
F24 C48 C39 122.62(15) . .
C47 C48 C39 118.62(16) . .
C54 C49 C50 119.68(16) . .
C54 C49 P1 121.31(13) . .
C50 C49 P1 118.92(13) . .
C51 C50 C49 119.86(16) . .
C52 C51 C50 120.18(17) . .
C53 C52 C51 120.08(17) . .
C52 C53 C54 120.42(18) . .
C53 C54 C49 119.76(17) . .
C60 C55 C56 119.99(17) . .
C60 C55 P1 119.06(14) . .
C56 C55 P1 120.85(14) . .
C57 C56 C55 119.9(2) . .
C58 C57 C56 120.0(2) . .
C59 C58 C57 120.31(19) . .
C58 C59 C60 120.3(2) . .
C55 C60 C59 119.5(2) . .
C66 C61 C62 120.05(16) . .
C66 C61 P1 119.13(14) . .
C62 C61 P1 120.73(14) . .
C63 C62 C61 119.98(18) . .
C64 C63 C62 120.07(19) . .
C63 C64 C65 120.20(18) . .
C64 C65 C66 120.29(19) . .
C61 C66 C65 119.39(18) . .
C68 C67 C72 119.74(17) . .
C68 C67 P2 119.54(14) . .
C72 C67 P2 120.64(13) . .
C67 C68 C69 119.93(19) . .
C70 C69 C68 120.54(19) . .
C69 C70 C71 119.93(19) . .
C70 C71 C72 120.19(19) . .
C71 C72 C67 119.66(18) . .
C78 C73 C74 119.81(16) . .
C78 C73 P2 121.16(13) . .
C74 C73 P2 118.82(13) . .
C75 C74 C73 119.71(18) . .
C74 C75 C76 120.33(19) . .
C77 C76 C75 120.34(18) . .
C76 C77 C78 119.89(18) . .
C77 C78 C73 119.92(17) . .
C84 C79 C80 119.68(15) . .
C84 C79 P2 118.59(12) . .
C80 C79 P2 121.64(13) . .
C81 C80 C79 119.90(16) . .
C82 C81 C80 120.19(16) . .
C81 C82 C83 120.15(16) . .
C84 C83 C82 119.93(16) . .
C83 C84 C79 120.14(16) . .
C90 C85 C86 120.32(16) . .
C90 C85 P3 119.60(13) . .
C86 C85 P3 119.95(14) . .
C87 C86 C85 119.52(17) . .
C86 C87 C88 119.94(17) . .
C89 C88 C87 120.70(17) . .
C88 C89 C90 119.76(17) . .
C85 C90 C89 119.74(17) . .
C96 C91 C92 119.0(11) . .
C96 C91 P3 123.5(12) . .
C92 C91 P3 117.5(7) . .
C93 C92 C91 120.2(9) . .
C94 C93 C92 120.1(10) . .
C93 C94 C95 120.5(9) . .
C94 C95 C96 119.5(10) . .
C91 C96 C95 120.7(13) . .
C92A C91A C96A 117.6(12) . .
C92A C91A P3 123.5(9) . .
C96A C91A P3 118.6(12) . .
C93A C92A C91A 121.4(10) . .
C92A C93A C94A 120.4(10) . .
C93A C94A C95A 120.3(9) . .
C94A C95A C96A 119.2(11) . .
C95A C96A C91A 121.0(13) . .
C102 C97 C98 120.0(2) . .
C102 C97 P3 122.86(16) . .
C98 C97 P3 117.06(16) . .
C99 C98 C97 119.8(2) . .
C98 C99 C100 120.2(2) . .
C99 C100 C101 120.3(2) . .
C102 C101 C100 120.1(2) . .
C101 C102 C97 119.7(2) . .
C104 C103 C108 120.1(2) . .
C104 C103 C109 119.9(2) . .
C108 C103 C109 119.9(2) . .
C105 C104 C103 119.5(2) . .
C104 C105 C106 120.1(2) . .
C107 C106 C105 120.2(3) . .
C108 C107 C106 120.5(2) . .
C107 C108 C103 119.6(2) . .
N15 C109 C103 179.7(3) . .

loop_
_geom_bond_atom_site_label_1
_geom_bond_atom_site_label_2
_geom_bond_distance
_geom_bond_site_symmetry_2
Cu1 N7 1.9521(14) .
Cu1 N3 1.9537(14) .
Cu1 N1 1.9558(13) .
Cu1 N5 1.9560(14) .
Cu2 N11 1.9541(14) .
Cu2 N11 1.9542(14) 3_656
Cu2 N9 1.9549(14) 3_656
Cu2 N9 1.9550(14) .
P1 N13 1.5858(16) .
P1 C55 1.7978(17) .
P1 C49 1.7985(17) .
P1 C61 1.8039(17) .
P2 N13 1.5878(14) .
P2 C73 1.7979(17) .
P2 C67 1.8003(18) .
P2 C79 1.8058(17) .
P3 N14 1.549(11) .
P3 N14 1.597(11) 3_766
P3 C91A 1.674(17) .
P3 C85 1.7924(17) .
P3 C97 1.798(2) .
P3 C91 1.933(15) .
F1 C17 1.344(2) .
F2 C18 1.3456(19) .
F3 C19 1.3470(19) .
F4 C20 1.3427(19) .
F5 C21 1.3398(19) .
F6 C22 1.3490(19) .
F7 C23 1.343(2) .
F8 C24 1.342(2) .
F9 C25 1.342(2) .
F10 C26 1.348(2) .
F11 C27 1.3512(19) .
F12 C28 1.339(2) .
F13 C29 1.341(2) .
F14 C30 1.353(2) .
F15 C31 1.346(2) .
F16 C32 1.339(2) .
F17 C41 1.342(2) .
F18 C42 1.347(2) .
F19 C43 1.345(2) .
F20 C44 1.344(2) .
F21 C45 1.339(2) .
F22 C46 1.3470(19) .
F23 C47 1.347(2) .
F24 C48 1.342(2) .
N1 C4 1.377(2) .
N1 C1 1.383(2) .
N2 C5 1.324(2) .
N2 C4 1.330(2) .
N3 C5 1.373(2) .
N3 C8 1.381(2) .
N4 C8 1.322(2) .
N4 C9 1.328(2) .
N5 C9 1.374(2) .
N5 C12 1.377(2) .
N6 C12 1.324(2) .
N6 C13 1.324(2) .
N7 C16 1.377(2) .
N7 C13 1.378(2) .
N8 C1 1.328(2) .
N8 C16 1.329(2) .
N9 C33 1.370(2) .
N9 C36 1.386(2) .
N10 C36 1.324(2) .
N10 C37 1.326(2) .
N11 C40 1.366(2) .
N11 C37 1.383(2) .
N12 C33 1.327(2) 3_656
N12 C40 1.330(2) .
N14 N14 0.560(10) 3_766
N14 P3 1.597(11) 3_766
N15 C109 1.141(4) .
C1 C2 1.452(2) .
C2 C17 1.392(2) .
C2 C3 1.407(2) .
C3 C20 1.389(2) .
C3 C4 1.448(2) .
C5 C6 1.455(2) .
C6 C21 1.391(2) .
C6 C7 1.406(2) .
C7 C24 1.390(2) .
C7 C8 1.451(2) .
C9 C10 1.452(2) .
C10 C25 1.391(2) .
C10 C11 1.405(2) .
C11 C28 1.396(2) .
C11 C12 1.455(2) .
C13 C14 1.446(2) .
C14 C29 1.394(2) .
C14 C15 1.410(2) .
C15 C32 1.391(2) .
C15 C16 1.452(2) .
C17 C18 1.378(2) .
C18 C19 1.398(3) .
C19 C20 1.380(2) .
C21 C22 1.380(2) .
C22 C23 1.398(3) .
C23 C24 1.378(2) .
C25 C26 1.383(2) .
C26 C27 1.393(3) .
C27 C28 1.375(3) .
C29 C30 1.371(3) .
C30 C31 1.401(3) .
C31 C32 1.381(2) .
C33 N12 1.327(2) 3_656
C33 C34 1.452(2) .
C34 C41 1.392(2) .
C34 C35 1.408(2) .
C35 C44 1.393(2) .
C35 C36 1.448(2) .
C37 C38 1.450(2) .
C38 C45 1.389(2) .
C38 C39 1.402(2) .
C39 C48 1.389(2) .
C39 C40 1.453(2) .
C41 C42 1.380(3) .
C42 C43 1.402(3) .
C43 C44 1.379(3) .
C45 C46 1.377(2) .
C46 C47 1.398(3) .
C47 C48 1.382(2) .
C49 C54 1.395(2) .
C49 C50 1.400(2) .
C50 C51 1.388(2) .
C51 C52 1.386(3) .
C52 C53 1.384(3) .
C53 C54 1.389(3) .
C55 C60 1.387(3) .
C55 C56 1.392(3) .
C56 C57 1.389(3) .
C57 C58 1.382(4) .
C58 C59 1.376(4) .
C59 C60 1.398(3) .
C61 C66 1.392(3) .
C61 C62 1.394(3) .
C62 C63 1.390(3) .
C63 C64 1.379(3) .
C64 C65 1.388(3) .
C65 C66 1.394(3) .
C67 C68 1.386(2) .
C67 C72 1.395(3) .
C68 C69 1.393(3) .
C69 C70 1.370(3) .
C70 C71 1.389(3) .
C71 C72 1.392(3) .
C73 C78 1.396(2) .
C73 C74 1.401(2) .
C74 C75 1.384(3) .
C75 C76 1.388(3) .
C76 C77 1.386(3) .
C77 C78 1.393(3) .
C79 C84 1.397(2) .
C79 C80 1.401(2) .
C80 C81 1.391(2) .
C81 C82 1.387(3) .
C82 C83 1.396(3) .
C83 C84 1.389(2) .
C85 C90 1.391(2) .
C85 C86 1.401(2) .
C86 C87 1.388(3) .
C87 C88 1.389(3) .
C88 C89 1.386(3) .
C89 C90 1.394(2) .
C91 C96 1.366(14) .
C91 C92 1.42(2) .
C92 C93 1.380(16) .
C93 C94 1.378(13) .
C94 C95 1.379(15) .
C95 C96 1.41(2) .
C91A C92A 1.39(2) .
C91A C96A 1.397(14) .
C92A C93A 1.364(16) .
C93A C94A 1.366(14) .
C94A C95A 1.384(19) .
C95A C96A 1.39(2) .
C97 C102 1.393(3) .
C97 C98 1.395(3) .
C98 C99 1.381(4) .
C99 C100 1.382(4) .
C100 C101 1.385(3) .
C101 C102 1.384(3) .
C103 C104 1.397(3) .
C103 C108 1.398(3) .
C103 C109 1.447(4) .
C104 C105 1.382(4) .
C105 C106 1.387(4) .
C106 C107 1.385(4) .
C107 C108 1.372(4) .
